data_4130414
loop_
_publ_author_name
'Liebeskind, Lanny S.'
'Gangireddy, Pavankumar'
'Lindale, Matthew G.'

_publ_section_title
;
 Benzoisothiazolone Organo/Copper-Cocatalyzed Redox Dehydrative
 Construction of Amides and Peptides from Carboxylic Acids using (EtO)3P
 as the Reductant and O2 in Air as the Terminal Oxidant.
;
_journal_issue 21
_journal_name_full 'Journal of the American Chemical Society'
_journal_page_first 6715
_journal_page_last 6718
_journal_paper_doi 10.1021/jacs.6b03168
_journal_volume 138
_journal_year 2016
_chemical_formula_moiety 'C16 H24 Cu I2 N8'
_chemical_formula_sum 'C16 H0.5 Cu I2 N8'
_chemical_formula_weight 622.09
_space_group_crystal_system monoclinic
_space_group_IT_number 14
_space_group_name_Hall '-P 2yn'
_space_group_name_H-M_alt 'P 1 21/n 1'
_atom_sites_solution_hydrogens mixed
_audit_creation_date 2015-11-19
_audit_creation_method
;
Olex2 1.2-dev
(compiled 2015.10.28 svn.r3245 for OlexSys, GUI svn.r5128)
;
_cell_angle_alpha 90
_cell_angle_beta 91.602(2)
_cell_angle_gamma 90
_cell_formula_units_Z 2
_cell_length_a 7.8238(12)
_cell_length_b 9.7820(15)
_cell_length_c 14.414(2)
_cell_measurement_reflns_used 9930
_cell_measurement_temperature 100(2)
_cell_measurement_theta_max 30.590
_cell_measurement_theta_min 2.517
_cell_volume 1102.7(3)
_computing_cell_refinement 'SAINT v8.34A (Bruker, 2013)'
_computing_data_collection 'APEX2 v2014.11 (Bruker, 2014)'
_computing_data_reduction 'SAINT v8.34A (Bruker, 2013)'
_computing_molecular_graphics 'Olex2 (Dolomanov et al., 2009)'
_computing_publication_material 'Olex2 (Dolomanov et al., 2009)'
_computing_structure_refinement 'XL (Sheldrick, 2008)'
_computing_structure_solution 'XT (Sheldrick, 2015)'
_diffrn_ambient_temperature 100(2)
_diffrn_detector_area_resol_mean 512
_diffrn_measured_fraction_theta_full 0.999
_diffrn_measured_fraction_theta_max 0.988
_diffrn_measurement_device_type 'APEX2 Mo source'
_diffrn_measurement_method '\f and \w scans'
_diffrn_radiation_monochromator graphite
_diffrn_radiation_type MoK\a
_diffrn_radiation_wavelength 0.71073
_diffrn_reflns_av_R_equivalents 0.0294
_diffrn_reflns_av_unetI/netI 0.0224
_diffrn_reflns_Laue_measured_fraction_full 0.999
_diffrn_reflns_Laue_measured_fraction_max 0.988
_diffrn_reflns_limit_h_max 11
_diffrn_reflns_limit_h_min -10
_diffrn_reflns_limit_k_max 13
_diffrn_reflns_limit_k_min -13
_diffrn_reflns_limit_l_max 20
_diffrn_reflns_limit_l_min -20
_diffrn_reflns_number 14602
_diffrn_reflns_point_group_measured_fraction_full 0.999
_diffrn_reflns_point_group_measured_fraction_max 0.988
_diffrn_reflns_theta_full 25.242
_diffrn_reflns_theta_max 30.590
_diffrn_reflns_theta_min 2.517
_diffrn_source 'sealed tube'
_diffrn_source_current 35
_diffrn_source_voltage 45
_diffrn_standards_number 0
_exptl_absorpt_coefficient_mu 3.805
_exptl_absorpt_correction_T_max 0.7461
_exptl_absorpt_correction_T_min 0.5544
_exptl_absorpt_correction_type multi-scan
_exptl_absorpt_process_details
;
SADABS-2014/5 (Bruker,2014/5) was used for absorption correction.
wR2(int) was 0.1841 before and 0.0423 after correction.
The Ratio of minimum to maximum transmission is 0.7431.
The \l/2 correction factor is 0.00150.
;
_exptl_crystal_colour blue
_exptl_crystal_colour_primary blue
_exptl_crystal_density_diffrn 1.874
_exptl_crystal_description plate
_exptl_crystal_F_000 575
_exptl_crystal_size_max 0.455
_exptl_crystal_size_mid 0.306
_exptl_crystal_size_min 0.188
_refine_diff_density_max 2.067
_refine_diff_density_min -0.514
_refine_diff_density_rms 0.147
_refine_ls_extinction_method none
_refine_ls_goodness_of_fit_ref 1.125
_refine_ls_hydrogen_treatment mixed
_refine_ls_matrix_type full
_refine_ls_number_parameters 146
_refine_ls_number_reflns 3346
_refine_ls_number_restraints 6
_refine_ls_restrained_S_all 1.124
_refine_ls_R_factor_all 0.0302
_refine_ls_R_factor_gt 0.0269
_refine_ls_shift/su_max 0.001
_refine_ls_shift/su_mean 0.000
_refine_ls_structure_factor_coef Fsqd
_refine_ls_weighting_details 'w=1/[\s^2^(Fo^2^)+(0.0370P)^2^+0.9560P] where P=(Fo^2^+2Fc^2^)/3'
_refine_ls_weighting_scheme calc
_refine_ls_wR_factor_gt 0.0669
_refine_ls_wR_factor_ref 0.0697
_reflns_Friedel_coverage 0.000
_reflns_number_gt 3029
_reflns_number_total 3346
_reflns_threshold_expression 'I > 2\s(I)'
_cod_data_source_file ja6b03168_si_002.cif
_cod_data_source_block lsl-pa-167
_cod_original_formula_sum 'C16 H0.50 Cu I2 N8'
_cod_database_code 4130414
_shelx_space_group_comment
;
The symmetry employed for this shelxl refinement is uniquely defined
by the following loop, which should always be used as a source of
symmetry information in preference to the above space-group names.
They are only intended as comments.
;
_olex2_refinement_description
;
1. Fixed Uiso
 At 1.5 times of:
  All C(H,H,H) groups
2. Restrained distances
 C3-H3 \\sim C2-H2 \\sim C1-H1
 with sigma of 0.004
 C7-H7 \\sim C6-H6 \\sim C5-H5
 with sigma of 0.004
3. Uiso/Uaniso restraints and constraints
Uiso(H2) = Uiso(H3) = Uiso(H1)
Uiso(H7) = Uiso(H6) = Uiso(H5)
4.a Idealised Me refined as rotating group:
 C4(H4A,H4B,H4C), C8(H8A,H8B,H8C)
;
_shelx_shelxl_version_number 2014/7
_olex2_diffrn_ambient_temperature_device 'Oxford Cryosystems'
_olex2_submission_special_instructions 'No special instructions were received'

loop_
_space_group_symop_operation_xyz
'x, y, z'
'-x+1/2, y+1/2, -z+1/2'
'-x, -y, -z'
'x-1/2, -y-1/2, z-1/2'

loop_
_atom_site_label
_atom_site_type_symbol
_atom_site_fract_x
_atom_site_fract_y
_atom_site_fract_z
_atom_site_U_iso_or_equiv
_atom_site_adp_type
_atom_site_occupancy
_atom_site_site_symmetry_order
_atom_site_calc_flag
_atom_site_refinement_flags_posn
_atom_site_refinement_flags_adp
_atom_site_refinement_flags_occupancy
Cu1 Cu 0.5000 0.5000 0.5000 0.02300(11) Uani 1 2 d S T P
N2 N 0.1946(3) 0.47337(19) 0.26065(13) 0.0145(3) Uani 1 1 d . . .
N1 N 0.3839(2) 0.46616(19) 0.37606(12) 0.0146(3) Uani 1 1 d . . .
N4 N 0.8592(3) 0.21811(18) 0.41309(13) 0.0141(4) Uani 1 1 d . . .
N3 N 0.6604(3) 0.3430(2) 0.47623(13) 0.0160(4) Uani 1 1 d . . .
C1 C 0.2360(3) 0.5186(2) 0.34636(15) 0.0153(4) Uani 1 1 d D . .
C7 C 0.6279(3) 0.2080(2) 0.49417(16) 0.0174(4) Uani 1 1 d D . .
C5 C 0.8018(3) 0.3453(2) 0.42766(17) 0.0176(4) Uani 1 1 d D . .
C2 C 0.3229(3) 0.3875(2) 0.23349(15) 0.0155(4) Uani 1 1 d D . .
C6 C 0.7511(3) 0.1294(2) 0.45520(16) 0.0168(4) Uani 1 1 d D . .
C3 C 0.4388(3) 0.3837(2) 0.30514(15) 0.0167(4) Uani 1 1 d D . .
C4 C 0.0427(3) 0.5113(3) 0.20478(17) 0.0213(5) Uani 1 1 d . . .
H4A H -0.0312 0.5699 0.2415 0.032 Uiso 1 1 calc GR . .
H4B H -0.0199 0.4285 0.1861 0.032 Uiso 1 1 calc GR . .
H4C H 0.0776 0.5609 0.1493 0.032 Uiso 1 1 calc GR . .
C8 C 1.0099(3) 0.1806(3) 0.36139(19) 0.0251(5) Uani 1 1 d . . .
H8A H 0.9819 0.1830 0.2947 0.038 Uiso 1 1 calc GR . .
H8B H 1.0466 0.0882 0.3791 0.038 Uiso 1 1 calc GR . .
H8C H 1.1025 0.2454 0.3756 0.038 Uiso 1 1 calc GR . .
I1 I 0.79264(2) 0.72087(2) 0.39711(2) 0.01750(6) Uani 1 1 d . . .
H1 H 0.170(3) 0.579(3) 0.3800(19) 0.020(4) Uiso 1 1 d D . .
H3 H 0.542(3) 0.337(3) 0.309(2) 0.020(4) Uiso 1 1 d D . .
H2 H 0.327(4) 0.339(3) 0.1780(15) 0.020(4) Uiso 1 1 d D . .
H6 H 0.767(4) 0.035(2) 0.455(2) 0.026(5) Uiso 1 1 d D . .
H5 H 0.844(4) 0.426(3) 0.403(2) 0.026(5) Uiso 1 1 d D . .
H7 H 0.528(3) 0.179(4) 0.522(2) 0.026(5) Uiso 1 1 d D . .

loop_
_atom_site_aniso_label
_atom_site_aniso_U_11
_atom_site_aniso_U_22
_atom_site_aniso_U_33
_atom_site_aniso_U_23
_atom_site_aniso_U_13
_atom_site_aniso_U_12
Cu1 0.0246(2) 0.0270(2) 0.01688(19) -0.01233(16) -0.00941(16) 0.01899(17)
N2 0.0152(9) 0.0135(8) 0.0146(8) -0.0020(6) -0.0029(6) 0.0019(6)
N1 0.0153(9) 0.0155(8) 0.0128(8) -0.0028(6) -0.0015(6) 0.0055(7)
N4 0.0151(9) 0.0112(8) 0.0161(8) -0.0028(6) 0.0011(7) 0.0034(6)
N3 0.0184(9) 0.0168(9) 0.0126(8) -0.0036(6) -0.0018(7) 0.0076(7)
C1 0.0150(10) 0.0158(9) 0.0151(9) -0.0030(7) -0.0005(7) 0.0037(8)
C7 0.0126(10) 0.0229(11) 0.0165(10) 0.0005(8) -0.0007(8) 0.0029(8)
C5 0.0184(11) 0.0117(9) 0.0228(11) -0.0030(8) 0.0009(8) 0.0039(8)
C2 0.0178(10) 0.0146(9) 0.0140(9) -0.0022(7) 0.0005(8) 0.0010(8)
C6 0.0156(10) 0.0132(9) 0.0214(10) -0.0002(8) -0.0009(8) 0.0014(8)
C3 0.0177(10) 0.0178(10) 0.0145(9) -0.0032(8) 0.0001(8) 0.0069(8)
C4 0.0184(11) 0.0253(11) 0.0199(10) -0.0051(9) -0.0081(8) 0.0050(9)
C8 0.0201(12) 0.0286(12) 0.0272(12) -0.0014(10) 0.0095(9) 0.0082(10)
I1 0.01674(9) 0.01412(9) 0.02183(9) 0.00060(5) 0.00364(6) 0.00359(5)

loop_
_atom_type_symbol
_atom_type_description
_atom_type_scat_dispersion_real
_atom_type_scat_dispersion_imag
_atom_type_scat_source
C C 0.0030 0.0020 'International Tables Vol C Tables 4.2.6.8 and 6.1.1.4'
Cu Cu 0.3200 1.2650 'International Tables Vol C Tables 4.2.6.8 and 6.1.1.4'
I I -0.4740 1.8120 'International Tables Vol C Tables 4.2.6.8 and 6.1.1.4'
N N 0.0060 0.0030 'International Tables Vol C Tables 4.2.6.8 and 6.1.1.4'
H H 0.0000 0.0000 'International Tables Vol C Tables 4.2.6.8 and 6.1.1.4'

loop_
_geom_angle_atom_site_label_1
_geom_angle_atom_site_label_2
_geom_angle_atom_site_label_3
_geom_angle
_geom_angle_site_symmetry_1
_geom_angle_site_symmetry_3
N1 Cu1 N1 180.0 3_666 .
N1 Cu1 N3 90.50(7) 3_666 .
N1 Cu1 N3 89.50(7) 3_666 3_666
N1 Cu1 N3 89.50(7) . .
N1 Cu1 N3 90.50(7) . 3_666
N1 Cu1 I1 90.55(6) . .
N1 Cu1 I1 89.45(6) 3_666 .
N3 Cu1 N3 180.0 . 3_666
N3 Cu1 I1 88.90(6) . .
N3 Cu1 I1 91.10(6) 3_666 .
C1 N2 C2 107.70(18) . .
C1 N2 C4 126.39(19) . .
C2 N2 C4 125.89(18) . .
C1 N1 Cu1 126.30(15) . .
C1 N1 C3 105.89(18) . .
C3 N1 Cu1 127.80(15) . .
C5 N4 C6 107.77(19) . .
C5 N4 C8 126.3(2) . .
C6 N4 C8 125.9(2) . .
C7 N3 Cu1 125.58(16) . .
C5 N3 Cu1 127.47(16) . .
C5 N3 C7 106.13(19) . .
N2 C1 H1 124.4(19) . .
N1 C1 N2 110.81(19) . .
N1 C1 H1 124.8(19) . .
N3 C7 H7 122(2) . .
C6 C7 N3 109.1(2) . .
C6 C7 H7 128(2) . .
N4 C5 H5 127(2) . .
N3 C5 N4 110.8(2) . .
N3 C5 H5 122(2) . .
N2 C2 H2 127(2) . .
C3 C2 N2 106.15(18) . .
C3 C2 H2 127(2) . .
N4 C6 C7 106.2(2) . .
N4 C6 H6 123(2) . .
C7 C6 H6 131(2) . .
N1 C3 H3 122.1(19) . .
C2 C3 N1 109.45(19) . .
C2 C3 H3 128.4(19) . .
N2 C4 H4A 109.5 . .
N2 C4 H4B 109.5 . .
N2 C4 H4C 109.5 . .
H4A C4 H4B 109.5 . .
H4A C4 H4C 109.5 . .
H4B C4 H4C 109.5 . .
N4 C8 H8A 109.5 . .
N4 C8 H8B 109.5 . .
N4 C8 H8C 109.5 . .
H8A C8 H8B 109.5 . .
H8A C8 H8C 109.5 . .
H8B C8 H8C 109.5 . .

loop_
_geom_bond_atom_site_label_1
_geom_bond_atom_site_label_2
_geom_bond_distance
_geom_bond_site_symmetry_2
Cu1 N1 2.0087(18) 3_666
Cu1 N1 2.0087(18) .
Cu1 N3 2.0188(18) .
Cu1 N3 2.0188(18) 3_666
Cu1 I1 3.5070(4) .
N2 C1 1.344(3) .
N2 C2 1.374(3) .
N2 C4 1.465(3) .
N1 C1 1.326(3) .
N1 C3 1.380(3) .
N4 C5 1.341(3) .
N4 C6 1.366(3) .
N4 C8 1.459(3) .
N3 C7 1.370(3) .
N3 C5 1.326(3) .
C1 H1 0.929(18) .
C7 C6 1.366(3) .
C7 H7 0.93(2) .
C5 H5 0.93(2) .
C2 C3 1.356(3) .
C2 H2 0.929(18) .
C6 H6 0.93(2) .
C3 H3 0.929(18) .
C4 H4A 0.9800 .
C4 H4B 0.9800 .
C4 H4C 0.9800 .
C8 H8A 0.9800 .
C8 H8B 0.9800 .
C8 H8C 0.9800 .

loop_
_geom_torsion_atom_site_label_1
_geom_torsion_atom_site_label_2
_geom_torsion_atom_site_label_3
_geom_torsion_atom_site_label_4
_geom_torsion
Cu1 N1 C1 N2 -179.21(15)
Cu1 N1 C3 C2 179.32(16)
Cu1 N3 C7 C6 169.83(15)
Cu1 N3 C5 N4 -169.25(15)
N2 C2 C3 N1 -0.1(3)
N3 C7 C6 N4 -0.1(3)
C1 N2 C2 C3 0.2(3)
C1 N1 C3 C2 0.0(3)
C7 N3 C5 N4 0.7(3)
C5 N4 C6 C7 0.5(3)
C5 N3 C7 C6 -0.4(3)
C2 N2 C1 N1 -0.2(3)
C6 N4 C5 N3 -0.8(3)
C3 N1 C1 N2 0.2(3)
C4 N2 C1 N1 -178.6(2)
C4 N2 C2 C3 178.6(2)
C8 N4 C5 N3 179.1(2)
C8 N4 C6 C7 -179.4(2)
